data_1561676
loop_
_publ_author_name
'Childs, Amanda B.'
'Baranets, Sviatoslav'
'Bobev, Svilen'

_publ_section_title
;
 Five new ternary indium-arsenides discovered. Synthesis and structural
 characterization of the Zintl phases Sr3In2As4, Ba3In2As4, Eu3In2As4,
 Sr5In2As6 and Eu5In2As6
;
_journal_name_full 'Journal of Solid State Chemistry'
_journal_page_first 120889
_journal_paper_doi 10.1016/j.jssc.2019.07.050
_journal_volume 278
_journal_year 2019
_chemical_formula_sum 'As4 In2 Sr3'
_chemical_formula_weight 792.18
_space_group_crystal_system orthorhombic
_space_group_IT_number 58
_space_group_name_Hall '-P 2 2n'
_space_group_name_H-M_alt 'P n n m'
_atom_sites_solution_hydrogens .
_atom_sites_solution_primary dual
_cell_angle_alpha 90
_cell_angle_beta 90
_cell_angle_gamma 90
_cell_formula_units_Z 2
_cell_length_a 6.9362(4)
_cell_length_b 16.6757(9)
_cell_length_c 4.4287(2)
_cell_measurement_reflns_used 4059
_cell_measurement_temperature 200(2)
_cell_measurement_theta_max 30.44
_cell_measurement_theta_min 2.44
_cell_volume 512.25(5)
_computing_cell_refinement 'SAINT V8.38A (Bruker, 2016)'
_computing_data_collection 'Bruker APEX-II'
_computing_data_reduction 'SAINT V8.38A (Bruker, 2016)'
_computing_molecular_graphics 'Olex2 (Dolomanov et al., 2009)'
_computing_publication_material 'Olex2 (Dolomanov et al., 2009)'
_computing_structure_refinement 'ShelXL (Sheldrick, 2015)'
_computing_structure_solution 'ShelXT (Sheldrick, 2015)'
_diffrn_ambient_temperature 200.01
_diffrn_measured_fraction_theta_full 1.000
_diffrn_measured_fraction_theta_max 0.973
_diffrn_measurement_device_type 'Bruker APEX-II CCD'
_diffrn_measurement_method '\f and \w scans'
_diffrn_radiation_monochromator graphite
_diffrn_radiation_type MoK\a
_diffrn_radiation_wavelength 0.71073
_diffrn_reflns_av_R_equivalents 0.0294
_diffrn_reflns_av_unetI/netI 0.0166
_diffrn_reflns_Laue_measured_fraction_full 1.000
_diffrn_reflns_Laue_measured_fraction_max 0.973
_diffrn_reflns_limit_h_max 9
_diffrn_reflns_limit_h_min -9
_diffrn_reflns_limit_k_max 23
_diffrn_reflns_limit_k_min -23
_diffrn_reflns_limit_l_max 6
_diffrn_reflns_limit_l_min -6
_diffrn_reflns_number 7293
_diffrn_reflns_point_group_measured_fraction_full 1.000
_diffrn_reflns_point_group_measured_fraction_max 0.973
_diffrn_reflns_theta_full 25.242
_diffrn_reflns_theta_max 30.703
_diffrn_reflns_theta_min 2.443
_diffrn_standards_number 0
_exptl_absorpt_coefficient_mu 32.695
_exptl_absorpt_correction_T_max 0.4331
_exptl_absorpt_correction_T_min 0.2283
_exptl_absorpt_correction_type multi-scan
_exptl_absorpt_process_details
'SADABS-2008/1 (Bruker,2008) was used for absorption correction. wR2(int) was 0.1234 before and 0.0403 after correction. The Ratio of minimum to maximum transmission is 0.5271. The \l/2 correction factor is 0.0015.'
_exptl_crystal_colour grey
_exptl_crystal_density_diffrn 5.136
_exptl_crystal_density_meas .
_exptl_crystal_description block
_exptl_crystal_F_000 688
_exptl_crystal_size_max 0.112
_exptl_crystal_size_mid 0.043
_exptl_crystal_size_min 0.036
_refine_diff_density_max 1.371
_refine_diff_density_min -1.207
_refine_diff_density_rms 0.290
_refine_ls_extinction_coef 0.0200(5)
_refine_ls_extinction_expression Fc^*^=kFc[1+0.001xFc^2^\l^3^/sin(2\q)]^-1/4^
_refine_ls_extinction_method 'SHELXL-2018/3 (Sheldrick 2018)'
_refine_ls_goodness_of_fit_ref 1.162
_refine_ls_hydrogen_treatment undef
_refine_ls_matrix_type full
_refine_ls_number_parameters 30
_refine_ls_number_reflns 864
_refine_ls_number_restraints 0
_refine_ls_restrained_S_all 1.162
_refine_ls_R_factor_all 0.0167
_refine_ls_R_factor_gt 0.0156
_refine_ls_shift/su_max 0.001
_refine_ls_shift/su_mean 0.000
_refine_ls_structure_factor_coef Fsqd
_refine_ls_weighting_details 'w=1/[\s^2^(Fo^2^)+(0.0191P)^2^+0.1609P] where P=(Fo^2^+2Fc^2^)/3'
_refine_ls_weighting_scheme calc
_refine_ls_wR_factor_gt 0.0362
_refine_ls_wR_factor_ref 0.0366
_reflns_Friedel_coverage 0.000
_reflns_Friedel_fraction_full .
_reflns_Friedel_fraction_max .
_reflns_number_gt 840
_reflns_number_total 864
_reflns_threshold_expression 'I > 2\s(I)'
_cod_data_source_file yjssc_20889_Sr3In2As4_mmc5.cif
_cod_data_source_block Sr3In2As4
_cod_database_code 1561676
_shelx_space_group_comment
;
The symmetry employed for this shelxl refinement is uniquely defined
by the following loop, which should always be used as a source of
symmetry information in preference to the above space-group names.
They are only intended as comments.
;
_shelx_estimated_absorpt_t_max 0.386
_shelx_estimated_absorpt_t_min 0.111
_olex2_refinement_description
;
;

loop_
_space_group_symop_operation_xyz
'x, y, z'
'-x, -y, z'
'-x+1/2, y+1/2, -z+1/2'
'x+1/2, -y+1/2, -z+1/2'
'-x, -y, -z'
'x, y, -z'
'x-1/2, -y-1/2, z-1/2'
'-x-1/2, y-1/2, z-1/2'

loop_
_atom_site_label
_atom_site_type_symbol
_atom_site_fract_x
_atom_site_fract_y
_atom_site_fract_z
_atom_site_U_iso_or_equiv
_atom_site_adp_type
_atom_site_occupancy
_atom_site_site_symmetry_order
_atom_site_calc_flag
_atom_site_refinement_flags_posn
_atom_site_refinement_flags_adp
_atom_site_refinement_flags_occupancy
_atom_site_disorder_assembly
_atom_site_disorder_group
Sr2 Sr 0.000000 0.000000 0.000000 0.00827(10) Uani 1 4 d S T P . .
Sr1 Sr 0.71202(5) 0.19821(2) 0.000000 0.01013(9) Uani 1 2 d S T P . .
In In 0.13613(3) 0.58542(2) 0.000000 0.00816(8) Uani 1 2 d S T P . .
As2 As 0.24321(5) 0.43122(2) 0.000000 0.00764(9) Uani 1 2 d S T P . .
As1 As 0.23859(5) 0.16704(2) 0.000000 0.00837(9) Uani 1 2 d S T P . .

loop_
_atom_site_aniso_label
_atom_site_aniso_U_11
_atom_site_aniso_U_22
_atom_site_aniso_U_33
_atom_site_aniso_U_23
_atom_site_aniso_U_13
_atom_site_aniso_U_12
In 0.00823(12) 0.00698(12) 0.00927(12) 0.000 0.000 -0.00010(7)
Sr2 0.0076(2) 0.0090(2) 0.00828(19) 0.000 0.000 0.00130(14)
Sr1 0.01410(17) 0.00742(16) 0.00888(15) 0.000 0.000 -0.00079(11)
As2 0.00787(16) 0.00660(16) 0.00846(16) 0.000 0.000 -0.00037(11)
As1 0.01057(17) 0.00655(17) 0.00800(16) 0.000 0.000 0.00083(11)

loop_
_atom_type_symbol
_atom_type_description
_atom_type_scat_dispersion_real
_atom_type_scat_dispersion_imag
_atom_type_scat_source
As As 0.0499 2.0058 'International Tables Vol C Tables 4.2.6.8 and 6.1.1.4'
In In -0.7276 1.3100 'International Tables Vol C Tables 4.2.6.8 and 6.1.1.4'
Sr Sr -1.5307 3.2498 'International Tables Vol C Tables 4.2.6.8 and 6.1.1.4'

loop_
_geom_angle_atom_site_label_1
_geom_angle_atom_site_label_2
_geom_angle_atom_site_label_3
_geom_angle
_geom_angle_site_symmetry_1
_geom_angle_site_symmetry_3
Sr2 In Sr2 74.765(6) 3 3_554
Sr2 In Sr1 106.314(4) 3_554 3_554
Sr2 In Sr1 173.039(8) 3_554 3
Sr2 In Sr1 100.428(7) 3 5_665
Sr2 In Sr1 106.314(4) 3 3
Sr2 In Sr1 100.428(6) 3_554 5_665
Sr2 In Sr1 173.039(8) 3 3_554
Sr1 In Sr1 72.615(6) 5_665 3
Sr1 In Sr1 72.615(5) 5_665 3_554
Sr1 In Sr1 71.766(8) 3_554 3
As2 In Sr2 55.441(6) . 3_554
As2 In Sr2 55.441(6) . 3
As2 In Sr2 130.332(7) 5_565 3
As2 In Sr2 130.332(7) 5_565 3_554
As2 In Sr1 130.972(8) . 3
As2 In Sr1 54.306(8) 5_565 3_554
As2 In Sr1 54.306(7) 5_565 3
As2 In Sr1 112.295(11) 5_565 5_665
As2 In Sr1 147.615(12) . 5_665
As2 In Sr1 130.972(8) . 3_554
As2 In As2 100.091(12) 5_565 .
As2 In As1 111.557(9) 5_565 3_554
As2 In As1 112.899(9) . 3
As2 In As1 112.899(9) . 3_554
As2 In As1 111.557(9) 5_565 3
As1 In Sr2 58.934(8) 3_554 3_554
As1 In Sr2 117.716(10) 3 3_554
As1 In Sr2 58.934(8) 3 3
As1 In Sr2 117.716(10) 3_554 3
As1 In Sr1 115.406(10) 3_554 3
As1 In Sr1 115.406(10) 3 3_554
As1 In Sr1 55.559(7) 3_554 5_665
As1 In Sr1 58.792(9) 3_554 3_554
As1 In Sr1 55.559(7) 3 5_665
As1 In Sr1 58.792(9) 3 3
As1 In As1 107.799(14) 3 3_554
In Sr2 In 105.235(6) 7_565 3_544
In Sr2 In 74.765(6) 3_545 3_544
In Sr2 In 180.0 3_545 7_565
In Sr2 In 180.0 7_566 3_544
In Sr2 In 105.235(6) 3_545 7_566
In Sr2 In 74.765(6) 7_565 7_566
In Sr2 Sr1 91.356(6) 3_544 1_455
In Sr2 Sr1 91.356(6) 7_566 5_655
In Sr2 Sr1 91.356(6) 3_545 1_455
In Sr2 Sr1 88.644(6) 7_565 1_455
In Sr2 Sr1 88.644(6) 3_544 5_655
In Sr2 Sr1 88.644(6) 3_545 5_655
In Sr2 Sr1 91.356(6) 7_565 5_655
In Sr2 Sr1 88.644(6) 7_566 1_455
Sr1 Sr2 Sr1 180.0 5_655 1_455
As2 Sr2 In 79.475(7) 3_545 7_566
As2 Sr2 In 79.475(7) 3_544 7_565
As2 Sr2 In 100.525(7) 3_545 3_544
As2 Sr2 In 134.007(7) 3_544 7_566
As2 Sr2 In 134.007(7) 7_565 3_545
As2 Sr2 In 100.525(7) 7_565 7_566
As2 Sr2 In 100.525(7) 7_566 7_565
As2 Sr2 In 45.993(7) 7_566 7_566
As2 Sr2 In 79.475(7) 7_566 3_545
As2 Sr2 In 45.993(7) 3_545 3_545
As2 Sr2 In 100.525(7) 3_544 3_545
As2 Sr2 In 134.007(7) 3_545 7_565
As2 Sr2 In 134.007(7) 7_566 3_544
As2 Sr2 In 45.993(7) 3_544 3_544
As2 Sr2 In 79.475(7) 7_565 3_544
As2 Sr2 In 45.993(7) 7_565 7_565
As2 Sr2 Sr1 128.383(6) 7_565 5_655
As2 Sr2 Sr1 51.617(6) 7_565 1_455
As2 Sr2 Sr1 51.617(6) 7_566 1_455
As2 Sr2 Sr1 51.617(6) 3_545 5_655
As2 Sr2 Sr1 128.383(6) 3_545 1_455
As2 Sr2 Sr1 128.383(6) 7_566 5_655
As2 Sr2 Sr1 51.617(6) 3_544 5_655
As2 Sr2 Sr1 128.383(6) 3_544 1_455
As2 Sr2 As2 87.463(9) 3_545 7_566
As2 Sr2 As2 180.000(12) 7_565 3_545
As2 Sr2 As2 92.537(9) 7_565 7_566
As2 Sr2 As2 87.463(9) 7_565 3_544
As2 Sr2 As2 92.537(9) 3_545 3_544
As2 Sr2 As2 180.0 7_566 3_544
As2 Sr2 As1 88.575(8) 7_566 .
As2 Sr2 As1 91.425(8) 7_566 5
As2 Sr2 As1 88.575(8) 3_545 5
As2 Sr2 As1 91.425(8) 3_545 .
As2 Sr2 As1 88.575(8) 3_544 5
As2 Sr2 As1 88.575(8) 7_565 .
As2 Sr2 As1 91.425(8) 3_544 .
As2 Sr2 As1 91.425(8) 7_565 5
As1 Sr2 In 46.432(4) . 3_544
As1 Sr2 In 133.568(4) . 7_565
As1 Sr2 In 133.568(4) 5 3_545
As1 Sr2 In 46.432(5) 5 7_566
As1 Sr2 In 133.568(5) 5 3_544
As1 Sr2 In 133.568(5) . 7_566
As1 Sr2 In 46.432(4) . 3_545
As1 Sr2 In 46.432(4) 5 7_565
As1 Sr2 Sr1 118.138(8) 5 1_455
As1 Sr2 Sr1 61.862(8) . 1_455
As1 Sr2 Sr1 61.862(8) 5 5_655
As1 Sr2 Sr1 118.138(8) . 5_655
As1 Sr2 As1 180.0 5 .
In Sr1 In 71.766(8) 3_544 3_545
In Sr1 In 131.073(7) 5_665 3_545
In Sr1 In 131.073(7) 5_665 3_544
In Sr1 Sr2 132.581(10) 5_665 1_655
In Sr1 Sr2 84.521(7) 3_545 1_655
In Sr1 Sr2 84.521(7) 3_544 1_655
In Sr1 Sr1 54.117(4) 3_545 1_556
In Sr1 Sr1 125.884(4) 3_545 1_554
In Sr1 Sr1 54.117(4) 3_544 1_554
In Sr1 Sr1 90.0 5_665 1_556
In Sr1 Sr1 90.0 5_665 1_554
In Sr1 Sr1 125.884(4) 3_544 1_556
Sr2 Sr1 Sr1 90.0 1_655 1_556
Sr2 Sr1 Sr1 90.0 1_655 1_554
Sr1 Sr1 Sr1 180.0 1_554 1_556
As2 Sr1 In 43.884(7) 7_665 3_544
As2 Sr1 In 130.454(8) 7_666 5_665
As2 Sr1 In 96.700(10) 7_666 3_544
As2 Sr1 In 96.700(10) 7_665 3_545
As2 Sr1 In 43.884(7) 7_666 3_545
As2 Sr1 In 130.454(7) 7_665 5_665
As2 Sr1 Sr2 50.800(7) 7_666 1_655
As2 Sr1 Sr2 50.800(7) 7_665 1_655
As2 Sr1 Sr1 44.410(6) 7_666 1_556
As2 Sr1 Sr1 135.591(6) 7_665 1_556
As2 Sr1 Sr1 44.410(6) 7_665 1_554
As2 Sr1 Sr1 135.591(6) 7_666 1_554
As2 Sr1 As2 91.181(12) 7_665 7_666
As2 Sr1 As1 89.456(8) 7_666 7_666
As2 Sr1 As1 80.374(9) 7_665 1_655
As2 Sr1 As1 87.712(10) 7_666 .
As2 Sr1 As1 89.456(8) 7_665 7_665
As2 Sr1 As1 172.565(14) 7_666 7_665
As2 Sr1 As1 80.374(9) 7_666 1_655
As2 Sr1 As1 87.712(10) 7_665 .
As2 Sr1 As1 172.565(14) 7_665 7_666
As1 Sr1 In 88.888(7) 7_666 3_545
As1 Sr1 In 143.320(12) 7_666 3_544
As1 Sr1 In 45.659(6) 7_665 5_665
As1 Sr1 In 115.267(11) . 5_665
As1 Sr1 In 44.832(6) . 3_544
As1 Sr1 In 81.827(9) 1_655 5_665
As1 Sr1 In 44.832(6) . 3_545
As1 Sr1 In 143.320(12) 7_665 3_545
As1 Sr1 In 124.241(8) 1_655 3_545
As1 Sr1 In 124.241(8) 1_655 3_544
As1 Sr1 In 45.659(6) 7_666 5_665
As1 Sr1 In 88.888(7) 7_665 3_544
As1 Sr1 Sr2 112.151(10) . 1_655
As1 Sr1 Sr2 125.340(8) 7_666 1_655
As1 Sr1 Sr2 125.340(8) 7_665 1_655
As1 Sr1 Sr2 50.754(7) 1_655 1_655
As1 Sr1 Sr1 45.517(6) 7_665 1_554
As1 Sr1 Sr1 90.0 1_655 1_554
As1 Sr1 Sr1 134.482(6) 7_665 1_556
As1 Sr1 Sr1 134.482(6) 7_666 1_554
As1 Sr1 Sr1 45.517(6) 7_666 1_556
As1 Sr1 Sr1 90.0 . 1_556
As1 Sr1 Sr1 90.0 1_655 1_556
As1 Sr1 Sr1 90.0 . 1_554
As1 Sr1 As1 88.965(11) 7_666 7_665
As1 Sr1 As1 99.716(10) 7_665 .
As1 Sr1 As1 92.434(10) 7_665 1_655
As1 Sr1 As1 99.716(10) 7_666 .
As1 Sr1 As1 92.434(10) 7_666 1_655
As1 Sr1 As1 162.905(15) . 1_655
In As2 In 79.908(12) 5_565 .
In As2 Sr2 128.116(7) 5_565 3_554
In As2 Sr2 128.116(7) 5_565 3
In As2 Sr2 78.565(8) . 3
In As2 Sr2 78.565(8) . 3_554
In As2 Sr1 81.811(10) 5_565 7_565
In As2 Sr1 130.510(8) . 7_566
In As2 Sr1 130.510(8) . 7_565
In As2 Sr1 81.811(10) 5_565 7_566
Sr2 As2 Sr2 92.537(9) 3 3_554
Sr2 As2 Sr1 77.583(6) 3_554 7_565
Sr2 As2 Sr1 144.819(13) 3_554 7_566
Sr2 As2 Sr1 144.819(13) 3 7_565
Sr2 As2 Sr1 77.583(7) 3 7_566
Sr1 As2 Sr1 91.180(12) 7_565 7_566
In As1 In 107.798(14) 3_544 3_545
In As1 Sr2 74.633(9) 3_545 .
In As1 Sr2 74.633(9) 3_544 .
In As1 Sr1 159.682(14) 3_544 7_566
In As1 Sr1 112.574(9) 3_544 1_455
In As1 Sr1 78.783(7) 3_545 7_566
In As1 Sr1 76.378(9) 3_545 .
In As1 Sr1 78.783(7) 3_544 7_565
In As1 Sr1 112.574(9) 3_545 1_455
In As1 Sr1 159.682(14) 3_545 7_565
In As1 Sr1 76.378(9) 3_544 .
Sr2 As1 Sr1 129.711(12) . .
Sr2 As1 Sr1 67.384(8) . 1_455
Sr1 As1 Sr2 125.558(9) 7_565 .
Sr1 As1 Sr2 125.558(9) 7_566 .
Sr1 As1 Sr1 162.905(15) . 1_455
Sr1 As1 Sr1 86.929(9) 7_565 .
Sr1 As1 Sr1 80.913(9) 7_565 1_455
Sr1 As1 Sr1 86.929(9) 7_566 .
Sr1 As1 Sr1 88.966(11) 7_566 7_565
Sr1 As1 Sr1 80.913(9) 7_566 1_455

loop_
_geom_bond_atom_site_label_1
_geom_bond_atom_site_label_2
_geom_bond_distance
_geom_bond_site_symmetry_2
In Sr2 3.6472(2) 3
In Sr2 3.6472(2) 3_554
In Sr1 3.7779(3) 3_554
In Sr1 3.7779(3) 3
In Sr1 3.7587(4) 5_665
In As2 2.6764(4) .
In As2 2.6458(4) 5_565
In As1 2.7406(2) 3
In As1 2.7406(2) 3_554
Sr2 Sr1 3.8620(3) 1_455
Sr2 Sr1 3.8620(3) 5_655
Sr2 As2 3.0645(2) 7_566
Sr2 As2 3.0645(2) 3_545
Sr2 As2 3.0645(2) 7_565
Sr2 As2 3.0645(2) 3_544
Sr2 As1 3.2400(4) .
Sr2 As1 3.2400(4) 5
Sr1 Sr1 4.4287(2) 1_554
Sr1 Sr1 4.4287(2) 1_556
Sr1 As2 3.0998(3) 7_665
Sr1 As2 3.0998(3) 7_666
Sr1 As1 3.6892(5) 1_655
Sr1 As1 3.1602(3) 7_665
Sr1 As1 3.3247(5) .
Sr1 As1 3.1602(3) 7_666
